data_2009249
loop_
_publ_author_name
'Billodeaux, Damon R.'
'Benavides, Gloria A.'
'Fischer, Nikolaus H.'
'Fronczek, Frank R.'

_publ_section_title
;
 Taraxerol acetate at 100K
;
_journal_issue 12
_journal_name_full 'Acta Crystallographica Section C'
_journal_page_first 2129
_journal_page_last 2131
_journal_paper_doi 10.1107/S0108270199011403
_journal_volume 55
_journal_year 1999
_chemical_formula_sum 'C32 H52 O2'
_chemical_formula_weight 468.74
_chemical_name_systematic
;
 D-Friedoolean-14-en-3\b-ol acetate
;
_space_group_IT_number 5
_symmetry_cell_setting monoclinic
_symmetry_space_group_name_Hall 'C 2y'
_symmetry_space_group_name_H-M 'C 1 2 1'
_audit_creation_method SHELXL-97
_cell_angle_alpha 90
_cell_angle_beta 98.22(3)
_cell_angle_gamma 90
_cell_formula_units_Z 4
_cell_length_a 13.513(2)
_cell_length_b 6.2880(9)
_cell_length_c 32.903(3)
_cell_measurement_reflns_used 25
_cell_measurement_temperature 100
_cell_measurement_theta_max 10.8
_cell_measurement_theta_min 7.6
_cell_volume 2767.0(7)
_computing_cell_refinement 'CAD4 EXPRESS'
_computing_data_collection 'CAD4 EXPRESS (Enraf-Nonius, 1995)'
_computing_data_reduction 'XCAD4 (Harms & Wocadlo, 1996)'
_computing_molecular_graphics 'SHELXTL (Bruker, 1998)'
_computing_publication_material SHELXTL
_computing_structure_refinement 'SHELXL97 (Sheldrick, 1997)'
_computing_structure_solution 'SHELXS97 (Sheldrick, 1990)'
_diffrn_ambient_temperature 100
_diffrn_measured_fraction_theta_full 0.987
_diffrn_measured_fraction_theta_max 0.987
_diffrn_measurement_device_type 'Enraf-Nonius CAD4 (with Oxford Cryostream cooler)'
_diffrn_measurement_method \w-2\q
_diffrn_radiation_monochromator graphite
_diffrn_radiation_source 'fine-focus sealed tube'
_diffrn_radiation_type MoK\a
_diffrn_radiation_wavelength 0.71073
_diffrn_reflns_av_R_equivalents 0.040
_diffrn_reflns_av_sigmaI/netI 0.1300
_diffrn_reflns_limit_h_max 10
_diffrn_reflns_limit_h_min -18
_diffrn_reflns_limit_k_max 8
_diffrn_reflns_limit_k_min 0
_diffrn_reflns_limit_l_max 46
_diffrn_reflns_limit_l_min -45
_diffrn_reflns_number 5316
_diffrn_reflns_theta_full 29.95
_diffrn_reflns_theta_max 30.0
_diffrn_reflns_theta_min 2.50
_diffrn_standards_decay_% 1.2
_diffrn_standards_interval_time 60
_diffrn_standards_number 3
_exptl_absorpt_coefficient_mu 0.067
_exptl_absorpt_correction_type none
_exptl_crystal_colour colorless
_exptl_crystal_density_diffrn 1.125
_exptl_crystal_density_method 'not measured'
_exptl_crystal_description plate
_exptl_crystal_F_000 1040
_exptl_crystal_size_max 0.43
_exptl_crystal_size_mid 0.23
_exptl_crystal_size_min 0.05
_refine_diff_density_max 0.35
_refine_diff_density_min -0.31
_refine_ls_extinction_method none
_refine_ls_goodness_of_fit_ref 0.813
_refine_ls_hydrogen_treatment mixed
_refine_ls_matrix_type full
_refine_ls_number_parameters 320
_refine_ls_number_reflns 4308
_refine_ls_number_restraints 1
_refine_ls_restrained_S_all 0.813
_refine_ls_R_factor_all 0.141
_refine_ls_R_factor_gt 0.063
_refine_ls_shift/su_max 0.000
_refine_ls_shift/su_mean 0.000
_refine_ls_structure_factor_coef Fsqd
_refine_ls_weighting_details 'calc w = 1/[\s^2^(Fo^2^)+(0.2000P)^2^] where P=(Fo^2^+2Fc^2^)/3'
_refine_ls_weighting_scheme calc
_refine_ls_wR_factor_ref 0.249
_reflns_number_gt 2623
_reflns_number_total 4308
_reflns_threshold_expression I>2\s(I)
_cod_data_source_file da1098.cif
_cod_data_source_block gloria2
_cod_depositor_comments
;
The following automatic conversions were performed:
'_symmetry_cell_setting' value 'Monoclinic' changed to 'monoclinic'
according to '/home/saulius/struct/CIF-dictionaries/cif_core.dic'
dictionary named 'cif_core.dic' version 2.4.1 from 2010-06-29.

Automatic conversion script
Id: cif_fix_enum 1527 2010-12-29 10:47:43Z saulius 

The following automatic conversions were performed:

'_symmetry_cell_setting' value 'Monoclinic' changed to 'monoclinic'
according to /home/saulius/struct/CIF-dictionaries/cif_core.dic
dictionary named 'cif_core.dic' version 2.4.1 from 2010-06-29.

Automatic conversion script
Id: cif_fix_values 1715 2011-07-08 13:25:40Z adriana 
;
_cod_original_cell_volume 2767.1(10)
_cod_original_sg_symbol_H-M 'C 2'
_cod_database_code 2009249
_cod_database_fobs_code 2009249

loop_
_symmetry_equiv_pos_as_xyz
'x, y, z'
'-x, y, -z'
'x+1/2, y+1/2, z'
'-x+1/2, y+1/2, -z'

loop_
_atom_site_label
_atom_site_fract_x
_atom_site_fract_y
_atom_site_fract_z
_atom_site_U_iso_or_equiv
_atom_site_adp_type
_atom_site_calc_flag
_atom_site_refinement_flags
_atom_site_occupancy
_atom_site_disorder_assembly
_atom_site_disorder_group
_atom_site_type_symbol
C2 0.7611(3) 0.1566(8) 0.11791(12) 0.0163(9) Uani d . 1 . . C
H2A 0.7605 0.2951 0.1049 0.020 Uiso calc R 1 . . H
H2B 0.8180 0.0775 0.1110 0.020 Uiso calc R 1 . . H
C3 0.6646(3) 0.0378(8) 0.10237(12) 0.0144(9) Uani d . 1 . . C
H3 0.6678 -0.1033 0.1152 0.017 Uiso calc R 1 . . H
C4 0.5682(3) 0.1492(8) 0.11140(13) 0.0139(8) Uani d . 1 . . C
C5 0.5813(3) 0.1899(8) 0.15862(12) 0.0123(8) Uani d . 1 . . C
H5 0.5856 0.0477 0.1709 0.015 Uiso calc R 1 . . H
C6 0.4898(3) 0.2926(9) 0.17364(12) 0.0162(9) Uani d . 1 . . C
H6A 0.4872 0.4424 0.1665 0.019 Uiso calc R 1 . . H
H6B 0.4293 0.2259 0.1600 0.019 Uiso calc R 1 . . H
C7 0.4948(3) 0.2682(9) 0.22021(12) 0.0149(9) Uani d . 1 . . C
H7A 0.4906 0.1183 0.2268 0.018 Uiso calc R 1 . . H
H7B 0.4375 0.3388 0.2289 0.018 Uiso calc R 1 . . H
C8 0.5916(3) 0.3614(8) 0.24465(12) 0.0120(8) Uani d . 1 . . C
C9 0.6845(3) 0.2754(8) 0.22595(12) 0.0126(8) Uani d . 1 . . C
H9 0.6829 0.1211 0.2300 0.015 Uiso calc R 1 . . H
C10 0.6805(3) 0.3049(8) 0.17824(12) 0.0131(9) Uani d . 1 . . C
C1 0.7703(3) 0.1833(9) 0.16448(12) 0.0161(9) Uani d . 1 . . C
H1A 0.8315 0.2598 0.1741 0.019 Uiso calc R 1 . . H
H1B 0.7751 0.0439 0.1772 0.019 Uiso calc R 1 . . H
C11 0.7862(3) 0.3474(9) 0.25019(12) 0.0172(9) Uani d . 1 . . C
H11A 0.8344 0.2337 0.2495 0.021 Uiso calc R 1 . . H
H11B 0.8101 0.4695 0.2364 0.021 Uiso calc R 1 . . H
C12 0.7817(3) 0.4063(9) 0.29499(12) 0.0169(9) Uani d . 1 . . C
H12A 0.7638 0.5553 0.2963 0.020 Uiso calc R 1 . . H
H12B 0.8479 0.3891 0.3105 0.020 Uiso calc R 1 . . H
C13 0.7064(3) 0.2727(8) 0.31586(12) 0.0121(8) Uani d . 1 . . C
C14 0.6022(3) 0.2811(8) 0.28976(12) 0.0141(8) Uani d . 1 . . C
C15 0.5222(3) 0.2190(8) 0.30693(13) 0.0165(9) Uani d . 1 . . C
C16 0.5333(3) 0.1602(9) 0.35169(14) 0.0194(10) Uani d . 1 . . C
H16A 0.5632 0.0201 0.3556 0.023 Uiso calc R 1 . . H
H16B 0.4679 0.1553 0.3606 0.023 Uiso calc R 1 . . H
C17 0.5995(3) 0.3240(8) 0.37776(13) 0.0162(9) Uani d . 1 . . C
C18 0.7001(3) 0.3709(8) 0.35914(12) 0.0143(9) Uani d . 1 . . C
H18 0.7016 0.5253 0.3553 0.017 Uiso calc R 1 . . H
C19 0.7932(3) 0.3186(9) 0.39026(12) 0.0162(9) Uani d . 1 . . C
H19A 0.8523 0.3600 0.3786 0.019 Uiso calc R 1 . . H
H19B 0.7962 0.1659 0.3945 0.019 Uiso calc R 1 . . H
C20 0.7960(3) 0.4283(9) 0.43228(14) 0.0191(10) Uani d . 1 . . C
C21 0.6964(3) 0.3819(10) 0.45002(13) 0.0229(11) Uani d . 1 . . C
H21A 0.7124 0.3136 0.4766 0.027 Uiso calc R 1 . . H
H21B 0.6635 0.5157 0.4541 0.027 Uiso calc R 1 . . H
C22 0.6239(3) 0.2394(10) 0.42186(14) 0.0223(11) Uani d . 1 . . C
H22A 0.6529 0.0986 0.4210 0.027 Uiso calc R 1 . . H
H22B 0.5622 0.2257 0.4335 0.027 Uiso calc R 1 . . H
C24 0.5448(3) 0.3519(8) 0.08526(13) 0.0184(9) Uani d . 1 . . C
H24A 0.4920 0.4296 0.0952 0.028 Uiso calc R 1 . . H
H24B 0.5243 0.3127 0.0571 0.028 Uiso calc R 1 . . H
H24C 0.6035 0.4393 0.0872 0.028 Uiso calc R 1 . . H
C23 0.4808(3) -0.0096(9) 0.10061(14) 0.0217(10) Uani d . 1 . . C
H23A 0.4855 -0.1198 0.1210 0.032 Uiso calc R 1 . . H
H23B 0.4845 -0.0715 0.0742 0.032 Uiso calc R 1 . . H
H23C 0.4184 0.0639 0.1000 0.032 Uiso calc R 1 . . H
C26 0.6871(4) 0.5411(8) 0.16590(14) 0.0187(9) Uani d . 1 . . C
H26A 0.6217 0.6037 0.1630 0.028 Uiso calc R 1 . . H
H26B 0.7130 0.5507 0.1403 0.028 Uiso calc R 1 . . H
H26C 0.7308 0.6155 0.1867 0.028 Uiso calc R 1 . . H
C25 0.5825(4) 0.6088(8) 0.24499(15) 0.0189(10) Uani d . 1 . . C
H25A 0.5506 0.6569 0.2187 0.028 Uiso calc R 1 . . H
H25B 0.6479 0.6706 0.2508 0.028 Uiso calc R 1 . . H
H25C 0.5433 0.6510 0.2658 0.028 Uiso calc R 1 . . H
C27 0.7428(3) 0.0388(8) 0.31806(14) 0.0182(9) Uani d . 1 . . C
H27A 0.6999 -0.0448 0.3326 0.027 Uiso calc R 1 . . H
H27B 0.8100 0.0326 0.3322 0.027 Uiso calc R 1 . . H
H27C 0.7410 -0.0163 0.2908 0.027 Uiso calc R 1 . . H
C28 0.5396(3) 0.5322(9) 0.37820(14) 0.0210(10) Uani d . 1 . . C
H28A 0.5177 0.5774 0.3505 0.032 Uiso calc R 1 . . H
H28B 0.5813 0.6402 0.3924 0.032 Uiso calc R 1 . . H
H28C 0.4825 0.5089 0.3920 0.032 Uiso calc R 1 . . H
C30 0.8855(4) 0.3381(12) 0.46132(14) 0.0284(13) Uani d . 1 . . C
H30A 0.8782 0.1869 0.4636 0.043 Uiso calc R 1 . . H
H30B 0.8879 0.4021 0.4879 0.043 Uiso calc R 1 . . H
H30C 0.9462 0.3689 0.4505 0.043 Uiso calc R 1 . . H
C29 0.8102(4) 0.6716(10) 0.42838(15) 0.0252(11) Uani d . 1 . . C
H29A 0.7542 0.7303 0.4107 0.038 Uiso calc R 1 . . H
H29B 0.8705 0.6992 0.4170 0.038 Uiso calc R 1 . . H
H29C 0.8148 0.7360 0.4550 0.038 Uiso calc R 1 . . H
O2 0.7471(3) -0.2929(7) 0.06566(10) 0.0261(9) Uani d . 1 . . O
C31 0.6971(3) -0.1659(9) 0.04408(13) 0.0186(9) Uani d . 1 . . C
C32 0.6744(4) -0.1859(10) -0.00186(14) 0.0295(12) Uani d . 1 . . C
H32A 0.6275 -0.2993 -0.0088 0.044 Uiso calc R 1 . . H
H32B 0.7350 -0.2162 -0.0129 0.044 Uiso calc R 1 . . H
H32C 0.6464 -0.0550 -0.0133 0.044 Uiso calc R 1 . . H
O1 0.6559(2) 0.0105(6) 0.05790(9) 0.0184(7) Uani d . 1 . . O
H15 0.451(4) 0.216(12) 0.2902(17) 0.031(16) Uiso d . 1 . . H

loop_
_atom_site_aniso_label
_atom_site_aniso_U_11
_atom_site_aniso_U_22
_atom_site_aniso_U_33
_atom_site_aniso_U_12
_atom_site_aniso_U_13
_atom_site_aniso_U_23
C2 0.0153(19) 0.018(2) 0.0153(19) -0.0022(19) 0.0015(15) -0.0005(19)
C3 0.0186(19) 0.016(2) 0.0083(16) 0.0019(19) 0.0001(14) -0.0015(17)
C4 0.0150(19) 0.011(2) 0.0149(18) -0.0007(17) -0.0019(15) 0.0007(17)
C5 0.0102(17) 0.013(2) 0.0131(17) -0.0013(17) -0.0011(14) 0.0022(17)
C6 0.0132(18) 0.016(2) 0.0184(19) 0.0022(18) 0.0004(15) -0.0009(19)
C7 0.0087(17) 0.021(2) 0.0158(18) 0.0005(18) 0.0028(14) 0.0005(19)
C8 0.0126(18) 0.012(2) 0.0125(17) 0.0011(17) 0.0051(14) -0.0007(17)
C9 0.0110(17) 0.011(2) 0.0154(18) 0.0008(17) 0.0009(14) -0.0005(17)
C10 0.0123(17) 0.015(2) 0.0118(17) -0.0001(17) 0.0011(14) -0.0014(17)
C1 0.0120(18) 0.022(3) 0.0138(18) -0.0008(19) 0.0008(14) -0.0002(18)
C11 0.0132(18) 0.022(3) 0.0160(19) -0.0027(19) 0.0009(15) -0.0015(19)
C12 0.0165(19) 0.021(3) 0.0132(18) -0.0040(19) 0.0026(15) 0.0003(19)
C13 0.0142(18) 0.010(2) 0.0111(17) -0.0008(16) -0.0011(14) -0.0010(16)
C14 0.0173(19) 0.011(2) 0.0142(18) 0.0014(18) 0.0034(15) 0.0015(17)
C15 0.018(2) 0.017(2) 0.0141(18) -0.0019(19) 0.0007(15) -0.0020(18)
C16 0.016(2) 0.021(3) 0.023(2) -0.005(2) 0.0066(17) -0.002(2)
C17 0.017(2) 0.014(2) 0.0179(19) -0.0030(18) 0.0035(15) -0.0010(18)
C18 0.0134(18) 0.015(2) 0.0145(18) -0.0022(17) 0.0032(15) -0.0005(18)
C19 0.0114(18) 0.020(3) 0.0168(18) 0.0012(18) 0.0027(15) -0.0028(19)
C20 0.016(2) 0.026(3) 0.016(2) -0.003(2) 0.0022(16) 0.0026(19)
C21 0.022(2) 0.033(3) 0.0141(19) -0.008(2) 0.0043(16) -0.003(2)
C22 0.018(2) 0.029(3) 0.020(2) -0.004(2) 0.0037(17) 0.006(2)
C24 0.021(2) 0.014(2) 0.019(2) 0.0025(19) 0.0010(17) 0.0058(19)
C23 0.019(2) 0.024(3) 0.021(2) -0.003(2) -0.0019(17) 0.000(2)
C26 0.024(2) 0.012(2) 0.020(2) -0.0032(19) 0.0041(17) 0.0010(19)
C25 0.024(2) 0.013(2) 0.020(2) 0.003(2) 0.0031(18) 0.0020(19)
C27 0.022(2) 0.015(2) 0.017(2) 0.0033(19) -0.0001(16) -0.0013(19)
C28 0.017(2) 0.024(3) 0.023(2) 0.001(2) 0.0075(17) -0.001(2)
C30 0.022(2) 0.045(4) 0.016(2) -0.003(3) -0.0037(17) -0.001(2)
C29 0.032(3) 0.024(3) 0.020(2) -0.005(2) 0.0036(19) -0.005(2)
O2 0.0325(19) 0.027(2) 0.0194(15) 0.0107(17) 0.0043(14) 0.0000(16)
C31 0.022(2) 0.016(2) 0.018(2) 0.000(2) 0.0019(17) -0.0008(19)
C32 0.044(3) 0.029(3) 0.014(2) 0.004(3) -0.001(2) -0.002(2)
O1 0.0262(16) 0.0163(18) 0.0119(13) 0.0018(15) -0.0002(12) -0.0004(13)

loop_
_atom_type_symbol
_atom_type_description
_atom_type_scat_dispersion_real
_atom_type_scat_dispersion_imag
_atom_type_scat_source
C C 0.0033 0.0016 'International Tables Vol C Tables 4.2.6.8 and 6.1.1.4'
H H 0.0000 0.0000 'International Tables Vol C Tables 4.2.6.8 and 6.1.1.4'
O O 0.0106 0.0060 'International Tables Vol C Tables 4.2.6.8 and 6.1.1.4'

loop_
_geom_angle_atom_site_label_1
_geom_angle_atom_site_label_2
_geom_angle_atom_site_label_3
_geom_angle
_geom_angle_publ_flag
C3 C2 C1 109.5(3) ?
O1 C3 C2 109.6(3) yes
O1 C3 C4 107.3(3) ?
C2 C3 C4 114.7(4) ?
C3 C4 C24 112.2(4) ?
C3 C4 C23 107.4(4) ?
C24 C4 C23 108.4(4) ?
C3 C4 C5 106.7(3) ?
C24 C4 C5 113.9(4) ?
C23 C4 C5 108.0(4) ?
C6 C5 C4 114.0(3) ?
C6 C5 C10 110.6(4) ?
C4 C5 C10 116.9(3) ?
C7 C6 C5 110.9(3) ?
C6 C7 C8 113.2(3) ?
C7 C8 C14 109.2(3) ?
C7 C8 C25 108.6(4) ?
C14 C8 C25 108.3(4) ?
C7 C8 C9 109.2(3) ?
C14 C8 C9 107.0(3) ?
C25 C8 C9 114.5(4) ?
C11 C9 C8 113.3(3) ?
C11 C9 C10 112.3(3) ?
C8 C9 C10 115.8(3) ?
C26 C10 C1 108.6(4) ?
C26 C10 C9 112.3(4) ?
C1 C10 C9 108.4(3) ?
C26 C10 C5 114.2(4) ?
C1 C10 C5 108.0(4) ?
C9 C10 C5 105.1(3) ?
C2 C1 C10 113.0(3) ?
C12 C11 C9 114.3(3) ?
C11 C12 C13 114.4(4) ?
C14 C13 C27 108.5(4) ?
C14 C13 C12 109.8(3) ?
C27 C13 C12 108.1(4) ?
C14 C13 C18 109.2(3) ?
C27 C13 C18 113.0(4) ?
C12 C13 C18 108.2(4) ?
C15 C14 C13 118.7(4) yes
C15 C14 C8 121.6(4) yes
C13 C14 C8 119.7(3) yes
C14 C15 C16 120.5(4) yes
C14 C15 H15 121(3) no
C16 C15 H15 118(3) no
C15 C16 C17 110.4(4) ?
C22 C17 C28 109.1(4) ?
C22 C17 C16 108.8(4) ?
C28 C17 C16 108.0(4) ?
C22 C17 C18 110.3(3) ?
C28 C17 C18 108.9(4) ?
C16 C17 C18 111.6(4) ?
C19 C18 C13 112.0(3) ?
C19 C18 C17 111.4(3) ?
C13 C18 C17 115.9(3) ?
C18 C19 C20 114.4(4) ?
C30 C20 C19 108.0(4) ?
C30 C20 C29 108.6(5) ?
C19 C20 C29 110.8(4) ?
C30 C20 C21 109.9(4) ?
C19 C20 C21 109.8(4) ?
C29 C20 C21 109.7(5) ?
C22 C21 C20 113.0(4) ?
C17 C22 C21 113.5(4) ?
O2 C31 O1 124.6(4) yes
O2 C31 C32 123.5(5) yes
O1 C31 C32 111.9(4) yes
C31 O1 C3 117.1(4) yes

loop_
_geom_bond_atom_site_label_1
_geom_bond_atom_site_label_2
_geom_bond_site_symmetry_2
_geom_bond_distance
_geom_bond_publ_flag
C2 C3 . 1.526(6) ?
C2 C1 . 1.529(6) ?
C3 O1 . 1.461(5) yes
C3 C4 . 1.544(6) ?
C4 C24 . 1.545(7) ?
C4 C23 . 1.548(7) ?
C4 C5 . 1.560(6) ?
C5 C6 . 1.538(6) ?
C5 C10 . 1.578(6) ?
C6 C7 . 1.532(6) ?
C7 C8 . 1.550(6) ?
C8 C14 . 1.555(6) ?
C8 C25 . 1.561(7) ?
C8 C9 . 1.571(6) ?
C9 C11 . 1.555(6) ?
C9 C10 . 1.574(5) ?
C10 C26 . 1.546(7) ?
C10 C1 . 1.554(6) ?
C11 C12 . 1.529(6) ?
C12 C13 . 1.554(6) ?
C13 C14 . 1.541(6) ?
C13 C27 . 1.549(7) ?
C13 C18 . 1.566(6) ?
C14 C15 . 1.348(6) yes
C15 C16 . 1.505(6) ?
C15 H15 . 1.04(6) no
C16 C17 . 1.543(7) ?
C17 C22 . 1.536(6) ?
C17 C28 . 1.540(7) ?
C17 C18 . 1.596(6) ?
C18 C19 . 1.540(6) ?
C19 C20 . 1.541(6) ?
C20 C30 . 1.539(7) ?
C20 C29 . 1.550(8) ?
C20 C21 . 1.569(6) ?
C21 C22 . 1.537(7) ?
O2 C31 . 1.209(6) yes
C31 O1 . 1.349(6) yes
C31 C32 . 1.504(6) ?

loop_
_geom_torsion_atom_site_label_1
_geom_torsion_atom_site_label_2
_geom_torsion_atom_site_label_3
_geom_torsion_atom_site_label_4
_geom_torsion
_geom_torsion_publ_flag
C1 C2 C3 O1 -179.6(4) ?
C1 C2 C3 C4 59.8(5) yes
O1 C3 C4 C24 -51.2(5) ?
C2 C3 C4 C24 70.7(5) ?
O1 C3 C4 C23 67.8(5) ?
C2 C3 C4 C23 -170.2(4) ?
O1 C3 C4 C5 -176.6(4) ?
C2 C3 C4 C5 -54.6(5) yes
C3 C4 C5 C6 -177.6(4) ?
C24 C4 C5 C6 58.1(5) ?
C23 C4 C5 C6 -62.4(5) ?
C3 C4 C5 C10 51.3(5) yes
C24 C4 C5 C10 -73.0(5) ?
C23 C4 C5 C10 166.6(4) ?
C4 C5 C6 C7 163.3(4) ?
C10 C5 C6 C7 -62.6(5) yes
C5 C6 C7 C8 56.6(6) yes
C6 C7 C8 C14 -166.2(4) ?
C6 C7 C8 C25 76.0(5) ?
C6 C7 C8 C9 -49.5(5) yes
C7 C8 C9 C11 -176.1(4) ?
C14 C8 C9 C11 -58.1(5) ?
C25 C8 C9 C11 61.9(5) ?
C7 C8 C9 C10 52.2(5) yes
C14 C8 C9 C10 170.2(4) ?
C25 C8 C9 C10 -69.9(5) ?
C11 C9 C10 C26 -64.4(5) ?
C8 C9 C10 C26 67.8(5) ?
C11 C9 C10 C1 55.6(5) ?
C8 C9 C10 C1 -172.1(4) ?
C11 C9 C10 C5 170.8(4) ?
C8 C9 C10 C5 -56.9(5) yes
C6 C5 C10 C26 -63.3(4) ?
C4 C5 C10 C26 69.4(5) ?
C6 C5 C10 C1 175.8(4) ?
C4 C5 C10 C1 -51.5(5) yes
C6 C5 C10 C9 60.3(4) ?
C4 C5 C10 C9 -167.1(4) ?
C3 C2 C1 C10 -58.3(5) yes
C26 C10 C1 C2 -71.1(5) ?
C9 C10 C1 C2 166.6(4) ?
C5 C10 C1 C2 53.3(5) yes
C8 C9 C11 C12 23.5(6) yes
C10 C9 C11 C12 157.0(4) ?
C9 C11 C12 C13 34.0(6) yes
C11 C12 C13 C14 -53.4(5) yes
C11 C12 C13 C27 64.7(5) ?
C11 C12 C13 C18 -172.6(4) ?
C27 C13 C14 C15 77.6(5) ?
C12 C13 C14 C15 -164.5(4) ?
C18 C13 C14 C15 -45.9(6) ?
C27 C13 C14 C8 -102.7(5) ?
C12 C13 C14 C8 15.2(6) yes
C18 C13 C14 C8 133.8(4) ?
C7 C8 C14 C15 -24.3(6) ?
C25 C8 C14 C15 93.7(5) ?
C9 C8 C14 C15 -142.4(5) ?
C7 C8 C14 C13 156.0(4) yes
C25 C8 C14 C13 -86.0(5) ?
C9 C8 C14 C13 37.9(5) ?
C13 C14 C15 C16 5.1(7) yes
C8 C14 C15 C16 -174.6(4) ?
C14 C15 C16 C17 44.7(6) yes
C15 C16 C17 C22 -170.4(4) ?
C15 C16 C17 C28 71.3(5) ?
C15 C16 C17 C18 -48.4(5) yes
C14 C13 C18 C19 165.8(4) ?
C27 C13 C18 C19 45.0(5) ?
C12 C13 C18 C19 -74.7(5) ?
C14 C13 C18 C17 36.5(5) yes
C27 C13 C18 C17 -84.4(5) ?
C12 C13 C18 C17 156.0(4) ?
C22 C17 C18 C19 0.0(6) ?
C28 C17 C18 C19 119.8(4) ?
C16 C17 C18 C19 -121.1(4) ?
C22 C17 C18 C13 129.7(4) ?
C28 C17 C18 C13 -110.6(4) ?
C16 C17 C18 C13 8.6(6) yes
C13 C18 C19 C20 174.5(4) ?
C17 C18 C19 C20 -53.8(6) yes
C18 C19 C20 C30 172.8(4) ?
C18 C19 C20 C29 -68.4(5) ?
C18 C19 C20 C21 53.0(6) yes
C30 C20 C21 C22 -117.8(5) ?
C19 C20 C21 C22 0.9(6) ?
C29 C20 C21 C22 122.8(5) yes
C28 C17 C22 C21 -66.8(5) ?
C16 C17 C22 C21 175.6(4) ?
C18 C17 C22 C21 52.9(6) yes
C20 C21 C22 C17 -54.3(6) yes
O2 C31 O1 C3 -6.2(7) ?
C32 C31 O1 C3 174.4(4) ?
C2 C3 O1 C31 89.2(5) ?
C4 C3 O1 C31 -145.7(4) ?

loop_
_cod_related_entry_id
_cod_related_entry_database
_cod_related_entry_code
1 ChemSpider 85034
